data_7207840
loop_
_publ_author_name
'Qiao, Yong-Zhen'
'Fu, Wen-Zhen'
'Yue, Jun-Ming'
'Liu, Xiu-Cun'
'Niu, Yun-Yin'
'Hou, Hong-Wei'

_publ_section_title
;
 Role of cooperative templates in the self-assembly process of microporous
 structures: syntheses and characterization of 12 new silver
 halide/thiocyanate supramolecular polymers
;
_journal_issue 9
_journal_name_full CrystEngComm
_journal_page_first 3241
_journal_paper_doi 10.1039/c2ce06687d
_journal_volume 14
_journal_year 2012
_chemical_formula_sum 'C14 H18 Ag2 I4 N2'
_chemical_formula_weight 937.64
_chemical_name_systematic
;
?
;
_space_group_IT_number 2
_symmetry_cell_setting triclinic
_symmetry_space_group_name_Hall '-P 1'
_symmetry_space_group_name_H-M 'P -1'
_atom_sites_solution_hydrogens geom
_atom_sites_solution_primary direct
_atom_sites_solution_secondary difmap
_audit_creation_method SHELXL-97
_cell_angle_alpha 92.439(2)
_cell_angle_beta 91.191(2)
_cell_angle_gamma 108.102(2)
_cell_formula_units_Z 1
_cell_length_a 7.3392(7)
_cell_length_b 8.5029(9)
_cell_length_c 9.2575(9)
_cell_measurement_reflns_used 399
_cell_measurement_temperature 298(2)
_cell_measurement_theta_max 25.1
_cell_measurement_theta_min 2
_cell_volume 548.27(9)
_computing_structure_refinement 'SHELXL-97 (Sheldrick, 1997)'
_computing_structure_solution 'SHELXS-97 (Sheldrick, 1990)'
_diffrn_ambient_temperature 298(2)
_diffrn_measured_fraction_theta_full 0.917
_diffrn_measured_fraction_theta_max 0.917
_diffrn_radiation_monochromator graphite
_diffrn_radiation_source 'fine-focus sealed tube'
_diffrn_radiation_type MoK\a
_diffrn_radiation_wavelength 0.71073
_diffrn_reflns_av_R_equivalents 0.1389
_diffrn_reflns_av_sigmaI/netI 0.0966
_diffrn_reflns_limit_h_max 9
_diffrn_reflns_limit_h_min -9
_diffrn_reflns_limit_k_max 11
_diffrn_reflns_limit_k_min -10
_diffrn_reflns_limit_l_max 12
_diffrn_reflns_limit_l_min -11
_diffrn_reflns_number 4216
_diffrn_reflns_theta_full 28.26
_diffrn_reflns_theta_max 28.26
_diffrn_reflns_theta_min 2.20
_exptl_absorpt_coefficient_mu 7.415
_exptl_absorpt_correction_T_max 0.3654
_exptl_absorpt_correction_T_min 0.3186
_exptl_crystal_density_diffrn 2.840
_exptl_crystal_density_method 'not measured'
_exptl_crystal_description Prismatic
_exptl_crystal_F_000 422
_exptl_crystal_size_max 0.20
_exptl_crystal_size_mid 0.18
_exptl_crystal_size_min 0.17
_refine_diff_density_max 3.056
_refine_diff_density_min -3.613
_refine_diff_density_rms 0.509
_refine_ls_extinction_coef 0.024(3)
_refine_ls_extinction_expression Fc^*^=kFc[1+0.001xFc^2^\l^3^/sin(2\q)]^-1/4^
_refine_ls_extinction_method SHELXL
_refine_ls_goodness_of_fit_ref 1.088
_refine_ls_hydrogen_treatment mixed
_refine_ls_matrix_type full
_refine_ls_number_parameters 102
_refine_ls_number_reflns 2496
_refine_ls_number_restraints 0
_refine_ls_restrained_S_all 1.088
_refine_ls_R_factor_all 0.0821
_refine_ls_R_factor_gt 0.0777
_refine_ls_shift/su_max 0.001
_refine_ls_shift/su_mean 0.000
_refine_ls_structure_factor_coef Fsqd
_refine_ls_weighting_details 'calc w=1/[\s^2^(Fo^2^)+(0.1228P)^2^+0.8484P] where P=(Fo^2^+2Fc^2^)/3'
_refine_ls_weighting_scheme calc
_refine_ls_wR_factor_gt 0.1813
_refine_ls_wR_factor_ref 0.1861
_reflns_number_gt 2255
_reflns_number_total 2496
_reflns_threshold_expression >2sigma(I)
_cod_data_source_file c2ce06687d.txt
_cod_data_source_block 061027bm
_cod_depositor_comments
;
The following automatic conversions were performed:

'_symmetry_cell_setting' value 'Triclinic' changed to 'triclinic'
according to /home/saulius/struct/CIF-dictionaries/cif_core.dic
dictionary named 'cif_core.dic' version 2.4.1 from 2010-06-29.

Automatic conversion script
Id: cif_fix_values 1715 2011-07-08 13:25:40Z adriana 
;
_cod_original_sg_symbol_H-M P-1
_cod_database_code 7207840

loop_
_symmetry_equiv_pos_as_xyz
'x, y, z'
'-x, -y, -z'

loop_
_atom_site_label
_atom_site_type_symbol
_atom_site_fract_x
_atom_site_fract_y
_atom_site_fract_z
_atom_site_U_iso_or_equiv
_atom_site_adp_type
_atom_site_occupancy
_atom_site_symmetry_multiplicity
_atom_site_calc_flag
_atom_site_refinement_flags
I1 I -0.08669(7) 0.77460(7) 0.86122(5) 0.0489(3) Uani 1 1 d .
I2 I 0.44946(7) 0.83951(7) 1.18932(6) 0.0509(3) Uani 1 1 d .
Ag1 Ag 0.25320(10) 0.99503(9) 0.99753(8) 0.0606(3) Uani 1 1 d .
N1 N 0.8668(9) 0.6316(8) 0.3820(7) 0.0412(13) Uani 1 1 d .
C6 C 1.0092(11) 0.7845(10) 0.4465(10) 0.0481(17) Uani 1 1 d .
H6A H 1.1173 0.8190 0.3839 0.058 Uiso 1 1 calc R
H6B H 1.0563 0.7611 0.5392 0.058 Uiso 1 1 calc R
C1 C 0.8461(16) 0.6120(13) 0.2363(10) 0.059(2) Uani 1 1 d .
H1A H 0.9159 0.6939 0.1776 0.071 Uiso 1 1 calc R
C7 C 0.9238(10) 0.9239(9) 0.4677(9) 0.0433(16) Uani 1 1 d .
H7A H 0.8171 0.8913 0.5318 0.05(3) Uiso 1 1 calc R
H7B H 0.8762 0.9482 0.3755 0.063 Uiso 1 1 calc R
C5 C 0.7652(11) 0.5185(11) 0.4696(9) 0.0472(17) Uani 1 1 d .
H5A H 0.7814 0.5375 0.5694 0.057 Uiso 1 1 calc R
C4 C 0.6360(13) 0.3732(11) 0.4115(12) 0.058(2) Uani 1 1 d .
H4A H 0.5655 0.2934 0.4717 0.069 Uiso 1 1 calc R
C3 C 0.6128(14) 0.3478(13) 0.2634(15) 0.071(3) Uani 1 1 d .
H3A H 0.5263 0.2508 0.2223 0.085 Uiso 1 1 calc R
C2 C 0.7189(18) 0.4673(15) 0.1774(11) 0.070(3) Uani 1 1 d .
H2A H 0.7047 0.4504 0.0774 0.084 Uiso 1 1 calc R

loop_
_atom_site_aniso_label
_atom_site_aniso_U_11
_atom_site_aniso_U_22
_atom_site_aniso_U_33
_atom_site_aniso_U_23
_atom_site_aniso_U_13
_atom_site_aniso_U_12
I1 0.0435(4) 0.0645(4) 0.0378(4) -0.0022(2) -0.0054(2) 0.0168(3)
I2 0.0399(4) 0.0693(4) 0.0459(4) 0.0149(3) 0.0026(2) 0.0188(3)
Ag1 0.0487(5) 0.0736(5) 0.0580(5) 0.0054(3) -0.0024(3) 0.0170(3)
N1 0.039(3) 0.042(3) 0.042(3) 0.000(2) -0.003(2) 0.012(2)
C6 0.035(3) 0.050(4) 0.057(5) -0.003(3) -0.009(3) 0.010(3)
C1 0.078(6) 0.063(5) 0.038(4) 0.000(4) -0.002(4) 0.026(4)
C7 0.034(3) 0.044(4) 0.049(4) 0.004(3) -0.009(3) 0.008(3)
C5 0.037(4) 0.064(5) 0.041(4) 0.003(3) 0.003(3) 0.016(3)
C4 0.041(4) 0.053(4) 0.079(7) 0.010(4) -0.003(4) 0.013(3)
C3 0.046(5) 0.057(5) 0.111(10) -0.027(6) -0.031(6) 0.023(4)
C2 0.088(8) 0.078(7) 0.050(5) -0.021(5) -0.025(5) 0.038(6)

loop_
_atom_type_symbol
_atom_type_description
_atom_type_scat_dispersion_real
_atom_type_scat_dispersion_imag
_atom_type_scat_source
C C 0.0033 0.0016 'International Tables Vol C Tables 4.2.6.8 and 6.1.1.4'
H H 0.0000 0.0000 'International Tables Vol C Tables 4.2.6.8 and 6.1.1.4'
N N 0.0061 0.0033 'International Tables Vol C Tables 4.2.6.8 and 6.1.1.4'
Ag Ag -0.8971 1.1015 'International Tables Vol C Tables 4.2.6.8 and 6.1.1.4'
I I -0.4742 1.8119 'International Tables Vol C Tables 4.2.6.8 and 6.1.1.4'

loop_
_geom_angle_atom_site_label_1
_geom_angle_atom_site_label_2
_geom_angle_atom_site_label_3
_geom_angle
_geom_angle_site_symmetry_1
_geom_angle_site_symmetry_3
Ag1 I1 Ag1 81.47(3) . 2_577
Ag1 I2 Ag1 77.68(3) 2_677 .
I1 Ag1 I2 116.49(3) . 2_677
I1 Ag1 I2 114.13(3) . .
I2 Ag1 I2 102.32(3) 2_677 .
I1 Ag1 I1 98.53(3) . 2_577
I2 Ag1 I1 111.27(3) 2_677 2_577
I2 Ag1 I1 114.71(3) . 2_577
C5 N1 C1 122.5(8) . .
C5 N1 C6 119.0(7) . .
C1 N1 C6 118.5(8) . .
N1 C6 C7 111.8(6) . .
N1 C6 H6A 109.2 . .
C7 C6 H6A 109.2 . .
N1 C6 H6B 109.2 . .
C7 C6 H6B 109.2 . .
H6A C6 H6B 107.9 . .
N1 C1 C2 118.1(10) . .
N1 C1 H1A 121.0 . .
C2 C1 H1A 121.0 . .
C6 C7 C7 109.2(8) . 2_776
C6 C7 H7A 109.8 . .
C7 C7 H7A 109.8 2_776 .
C6 C7 H7B 109.8 . .
C7 C7 H7B 109.8 2_776 .
H7A C7 H7B 108.3 . .
N1 C5 C4 119.8(8) . .
N1 C5 H5A 120.1 . .
C4 C5 H5A 120.1 . .
C3 C4 C5 119.3(10) . .
C3 C4 H4A 120.4 . .
C5 C4 H4A 120.4 . .
C2 C3 C4 119.1(9) . .
C2 C3 H3A 120.5 . .
C4 C3 H3A 120.5 . .
C3 C2 C1 121.2(9) . .
C3 C2 H2A 119.4 . .
C1 C2 H2A 119.4 . .

loop_
_geom_bond_atom_site_label_1
_geom_bond_atom_site_label_2
_geom_bond_distance
_geom_bond_site_symmetry_2
I1 Ag1 2.8444(9) .
I1 Ag1 2.8941(10) 2_577
I2 Ag1 2.8618(9) 2_677
I2 Ag1 2.8728(9) .
Ag1 I2 2.8618(9) 2_677
Ag1 I1 2.8941(10) 2_577
N1 C5 1.336(11) .
N1 C1 1.351(11) .
N1 C6 1.484(10) .
C6 C7 1.510(11) .
C6 H6A 0.9700 .
C6 H6B 0.9700 .
C1 C2 1.375(16) .
C1 H1A 0.9300 .
C7 C7 1.514(14) 2_776
C7 H7A 0.9700 .
C7 H7B 0.9700 .
C5 C4 1.382(13) .
C5 H5A 0.9300 .
C4 C3 1.377(16) .
C4 H4A 0.9300 .
C3 C2 1.370(19) .
C3 H3A 0.9300 .
C2 H2A 0.9300 .

loop_
_geom_torsion_atom_site_label_1
_geom_torsion_atom_site_label_2
_geom_torsion_atom_site_label_3
_geom_torsion_atom_site_label_4
_geom_torsion
_geom_torsion_site_symmetry_1
_geom_torsion_site_symmetry_4
Ag1 I1 Ag1 I2 -118.99(4) 2_577 2_677
Ag1 I1 Ag1 I2 122.04(4) 2_577 .
Ag1 I1 Ag1 I1 0.0 2_577 2_577
Ag1 I2 Ag1 I1 126.74(4) 2_677 .
Ag1 I2 Ag1 I2 0.0 2_677 2_677
Ag1 I2 Ag1 I1 -120.61(4) 2_677 2_577
C5 N1 C6 C7 -92.9(9) . .
C1 N1 C6 C7 87.6(10) . .
C5 N1 C1 C2 -1.8(14) . .
C6 N1 C1 C2 177.7(9) . .
N1 C6 C7 C7 -179.5(8) . 2_776
C1 N1 C5 C4 1.4(13) . .
C6 N1 C5 C4 -178.1(8) . .
N1 C5 C4 C3 -0.6(13) . .
C5 C4 C3 C2 0.2(14) . .
C4 C3 C2 C1 -0.6(16) . .
N1 C1 C2 C3 1.4(16) . .
